data_7110858
loop_
_publ_author_name
'Fox, O. Danny'
'Wilkinson, Emma J. S.'
'Beer, Paul D.'
'Drew, Michael G. B.'

_publ_section_title
;
 Cadmium- and zinc-directed assembly of nano-sized, resorcarene-based host
 architectures which strongly bind C60
;
_journal_issue 5
_journal_name_full 'Chemical Communications'
_journal_page_first 391
_journal_paper_doi 10.1039/b000481m
_journal_year 2000
_chemical_formula_sum 'C258 H408 Cd6 N18 O57 S24'
_chemical_formula_weight 6117.86
_chemical_name_systematic
; 
 ? 
;
_space_group_IT_number 167
_symmetry_cell_setting rhombohedral
_symmetry_space_group_name_Hall '-R 3 2"c'
_symmetry_space_group_name_H-M 'R -3 c :H'
_atom_sites_solution_hydrogens geom
_atom_sites_solution_primary direct
_atom_sites_solution_secondary difmap
_audit_creation_method SHELXL
_cell_angle_alpha 90.00
_cell_angle_beta 90.00
_cell_angle_gamma 120.00
_cell_formula_units_Z 6
_cell_length_a 37.517(44)
_cell_length_b 37.517(44)
_cell_length_c 56.042(65)
_cell_measurement_reflns_used all
_cell_measurement_temperature 293(2)
_cell_volume 68313(14)
_computing_cell_refinement XDS
_computing_data_collection 'XDS (Kabsch, 1991)'
_computing_data_reduction XDS
_computing_molecular_graphics PLATON(Spek,1994)
_computing_structure_refinement 'SHELXL-93 (Sheldrick, 1993)'
_computing_structure_solution 'SHELXS-86 (Sheldrick, 1990)'
_diffrn_ambient_temperature 293(2)
_diffrn_measurement_device 'Marresearch Image Plate'
_diffrn_measurement_method '95 frames at 2^o intervals, counting time 10 min'
_diffrn_radiation_monochromator graphite
_diffrn_radiation_source 'fine-focus sealed tube'
_diffrn_radiation_type MoK\a
_diffrn_radiation_wavelength 0.71073
_diffrn_reflns_av_R_equivalents 0.1040
_diffrn_reflns_av_sigmaI/netI 0.1286
_diffrn_reflns_limit_h_max 0
_diffrn_reflns_limit_h_min -31
_diffrn_reflns_limit_k_max 36
_diffrn_reflns_limit_k_min 0
_diffrn_reflns_limit_l_max 53
_diffrn_reflns_limit_l_min 0
_diffrn_reflns_number 13623
_diffrn_reflns_theta_max 20.00
_diffrn_reflns_theta_min 1.70
_diffrn_standards_number n/a
_exptl_absorpt_coefficient_mu 0.432
_exptl_absorpt_correction_type none
_exptl_crystal_density_diffrn 0.892
_exptl_crystal_F_000 19260
_exptl_crystal_size_max 0.35
_exptl_crystal_size_mid 0.40
_exptl_crystal_size_min 0.40
_refine_diff_density_max 0.764
_refine_diff_density_min -0.339
_refine_diff_density_rms 0.102
_refine_ls_extinction_method none
_refine_ls_goodness_of_fit_all 1.001
_refine_ls_goodness_of_fit_obs 1.282
_refine_ls_matrix_type full
_refine_ls_number_parameters 299
_refine_ls_number_reflns 7089
_refine_ls_number_restraints 22
_refine_ls_restrained_S_all 1.010
_refine_ls_restrained_S_obs 1.291
_refine_ls_R_factor_all 0.2427
_refine_ls_R_factor_obs 0.1120
_refine_ls_shift/esd_max -1.453
_refine_ls_shift/esd_mean 0.067
_refine_ls_structure_factor_coef Fsqd
_refine_ls_weighting_details 'w=1/[\s^2^(Fo^2^)+(0.1913P)^2^+0.0000P] where P=(Fo^2^+2Fc^2^)/3'
_refine_ls_weighting_scheme calc
_refine_ls_wR_factor_all 0.3646
_refine_ls_wR_factor_obs 0.2956
_reflns_number_observed 2754
_reflns_number_total 7091
_reflns_observed_criterion >2sigma(I)
_cod_data_source_file b000481msup1.cif
_cod_data_source_block 2
_cod_depositor_comments
;
The following automatic conversions were performed:

'_refine_ls_weighting_scheme' value 'calc
w=1/[\s^2^(Fo^2^)+(0.1913P)^2^+0.0000P] where P=(Fo^2^+2Fc^2^)/3' was
changed to 'calc'. New tag '_refine_ls_weighting_details' was
created. The value of the new tag was set to
'w=1/[\s^2^(Fo^2^)+(0.1913P)^2^+0.0000P] where P=(Fo^2^+2Fc^2^)/3'.

Automatic conversion script
Id: cif_fix_values 3143 2015-03-26 13:38:13Z robertas 
;
_cod_original_cell_volume 68312.5(1393)
_cod_original_sg_symbol_H-M R-3c
_cod_database_code 7110858

loop_
_symmetry_equiv_pos_as_xyz
'x, y, z'
'-y, x-y, z'
'-x+y, -x, z'
'-y, -x, z+1/2'
'x, x-y, z+1/2'
'-x+y, y, z+1/2'
'x+2/3, y+1/3, z+1/3'
'-y+2/3, x-y+1/3, z+1/3'
'-x+y+2/3, -x+1/3, z+1/3'
'-y+2/3, -x+1/3, z+5/6'
'x+2/3, x-y+1/3, z+5/6'
'-x+y+2/3, y+1/3, z+5/6'
'x+1/3, y+2/3, z+2/3'
'-y+1/3, x-y+2/3, z+2/3'
'-x+y+1/3, -x+2/3, z+2/3'
'-y+1/3, -x+2/3, z+7/6'
'x+1/3, x-y+2/3, z+7/6'
'-x+y+1/3, y+2/3, z+7/6'
'-x, -y, -z'
'y, -x+y, -z'
'x-y, x, -z'
'y, x, -z-1/2'
'-x, -x+y, -z-1/2'
'x-y, -y, -z-1/2'
'-x+2/3, -y+1/3, -z+1/3'
'y+2/3, -x+y+1/3, -z+1/3'
'x-y+2/3, x+1/3, -z+1/3'
'y+2/3, x+1/3, -z-1/6'
'-x+2/3, -x+y+1/3, -z-1/6'
'x-y+2/3, -y+1/3, -z-1/6'
'-x+1/3, -y+2/3, -z+2/3'
'y+1/3, -x+y+2/3, -z+2/3'
'x-y+1/3, x+2/3, -z+2/3'
'y+1/3, x+2/3, -z+1/6'
'-x+1/3, -x+y+2/3, -z+1/6'
'x-y+1/3, -y+2/3, -z+1/6'

loop_
_atom_site_aniso_label
_atom_site_aniso_U_11
_atom_site_aniso_U_22
_atom_site_aniso_U_33
_atom_site_aniso_U_23
_atom_site_aniso_U_13
_atom_site_aniso_U_12
Cd1 0.1387(13) 0.1054(11) 0.181(2) -0.0049(10) 0.0309(11) 0.0505(10)
S1 0.117(4) 0.104(3) 0.151(5) -0.004(3) 0.033(3) 0.046(3)
S2 0.104(3) 0.102(3) 0.156(5) -0.009(3) 0.028(3) 0.039(3)
S45 0.114(3) 0.093(3) 0.180(5) -0.024(3) -0.054(3) 0.051(3)
S44 0.123(4) 0.100(3) 0.135(4) -0.015(3) -0.042(3) 0.035(3)

loop_
_atom_site_label
_atom_site_type_symbol
_atom_site_fract_x
_atom_site_fract_y
_atom_site_fract_z
_atom_site_U_iso_or_equiv
_atom_site_thermal_displace_type
_atom_site_occupancy
_atom_site_calc_flag
_atom_site_refinement_flags
_atom_site_disorder_group
Cd1 Cd 0.89904(5) 0.34539(4) 0.02370(3) 0.1463(8) Uani 1 d . .
N51 N 0.9528(5) 0.3683(5) 0.0507(3) 0.158(6) Uiso 1 d . .
C52 C 0.9860(9) 0.3686(8) 0.0433(5) 0.217(11) Uiso 1 d . .
H52 H 0.9865(9) 0.3560(8) 0.0291(5) 0.260 Uiso 1 calc R .
C53 C 1.0270(12) 0.3929(11) 0.0606(7) 0.322(18) Uiso 1 d . .
H53 H 1.0533(12) 0.4029(11) 0.0544(7) 0.387 Uiso 1 calc R .
C54 C 1.0211(10) 0.3981(9) 0.0853(6) 0.252(13) Uiso 1 d . .
H54 H 1.0397(10) 0.4025(9) 0.0975(6) 0.303 Uiso 1 calc R .
C55 C 0.9837(8) 0.3955(7) 0.0881(5) 0.206(10) Uiso 1 d . .
H55 H 0.9809(8) 0.4061(7) 0.1025(5) 0.247 Uiso 1 calc R .
C56 C 0.9479(7) 0.3797(7) 0.0731(4) 0.179(8) Uiso 1 d . .
H56 H 0.9232(7) 0.3774(7) 0.0783(4) 0.215 Uiso 1 calc R .
S1 S 0.83340(14) 0.28068(13) 0.04149(10) 0.128(2) Uani 1 d . .
S2 S 0.89274(13) 0.27666(13) 0.00834(9) 0.126(2) Uani 1 d . .
C3 C 0.8471(5) 0.2529(5) 0.0236(3) 0.111(5) Uiso 1 d . .
N4 N 0.8229(4) 0.2132(4) 0.0215(2) 0.111(4) Uiso 1 d D .
C5 C 0.7796(4) 0.1925(4) 0.0319(3) 0.110(5) Uiso 1 d . .
H5A H 0.7794(4) 0.2078(4) 0.0458(3) 0.132 Uiso 1 calc R .
H5B H 0.7609(4) 0.1932(4) 0.0202(3) 0.132 Uiso 1 calc R .
C11 C 0.7645(4) 0.1477(4) 0.0391(3) 0.089(4) Uiso 1 d . .
C12 C 0.7330(4) 0.1146(5) 0.0248(3) 0.098(5) Uiso 1 d . .
C13 C 0.7172(4) 0.0749(4) 0.0332(3) 0.088(4) Uiso 1 d . .
C14 C 0.7301(4) 0.0668(4) 0.0537(2) 0.086(4) Uiso 1 d . .
H14 H 0.7180(4) 0.0395(4) 0.0586(2) 0.104 Uiso 1 calc R .
C15 C 0.7627(5) 0.0990(5) 0.0691(3) 0.102(5) Uiso 1 d . .
C16 C 0.7767(4) 0.1371(4) 0.0594(3) 0.085(4) Uiso 1 d . .
O17 O 0.8086(3) 0.1721(3) 0.0725(2) 0.132(4) Uiso 1 d . .
C18 C 0.7950(5) 0.1855(5) 0.0929(3) 0.117(5) Uiso 1 d . .
H18A H 0.8117(5) 0.2151(5) 0.0944(3) 0.141 Uiso 1 calc R .
H18B H 0.7666(5) 0.1786(5) 0.0905(3) 0.141 Uiso 1 calc R .
O19 O 0.7978(3) 0.1668(3) 0.1141(2) 0.102(3) Uiso 1 d . .
C21 C 0.7619(4) 0.1330(4) 0.1229(3) 0.084(4) Uiso 1 d . .
C22 C 0.7379(4) 0.1339(4) 0.1407(3) 0.085(4) Uiso 1 d . .
C23 C 0.7048(4) 0.1001(4) 0.1498(3) 0.084(4) Uiso 1 d . .
C24 C 0.6923(4) 0.0614(4) 0.1398(3) 0.086(4) Uiso 1 d . .
C25 C 0.7147(4) 0.0592(4) 0.1220(2) 0.086(4) Uiso 1 d . .
H25 H 0.7057(4) 0.0333(4) 0.1154(2) 0.103 Uiso 1 calc R .
C26 C 0.7489(4) 0.0905(4) 0.1126(3) 0.097(5) Uiso 1 d . .
C27 C 0.7771(5) 0.0917(5) 0.0914(3) 0.107(5) Uiso 1 d . .
H27 H 0.8052(5) 0.1147(5) 0.0941(3) 0.128 Uiso 1 calc R .
C28 C 0.6522(4) 0.0248(4) 0.1486(2) 0.085(4) Uiso 1 d . .
H28 H 0.6488(4) 0.0296(4) 0.1653(2) 0.102 Uiso 1 calc R .
O29 O 0.6832(3) 0.1035(3) 0.1682(2) 0.108(3) Uiso 1 d . .
C30 C 0.6493(5) 0.1075(5) 0.1628(3) 0.123(6) Uiso 1 d . .
H30A H 0.6527(5) 0.1192(5) 0.1469(3) 0.148 Uiso 1 calc R .
H30B H 0.6477(5) 0.1264(5) 0.1740(3) 0.148 Uiso 1 calc R .
O31 O 0.6108(3) 0.0676(3) 0.1637(2) 0.117(3) Uiso 1 d . .
S45 S 0.80992(14) 0.26397(13) 0.13524(10) 0.130(2) Uani 1 d . .
S44 S 0.86461(14) 0.26064(13) 0.17284(9) 0.129(2) Uani 1 d . .
C43 C 0.8179(4) 0.2370(4) 0.1570(3) 0.096(5) Uiso 1 d . .
N42 N 0.7896(4) 0.1978(4) 0.1630(2) 0.099(4) Uiso 1 d D .
C41 C 0.7499(4) 0.1776(4) 0.1485(3) 0.101(5) Uiso 1 d . .
H41A H 0.7279(4) 0.1766(4) 0.1581(3) 0.121 Uiso 1 calc R .
H41B H 0.7534(4) 0.1942(4) 0.1345(3) 0.121 Uiso 1 calc R .
C100 C 0.8292(6) 0.1878(6) 0.0023(3) 0.156(7) Uiso 1 d D .
H10A H 0.8433(6) 0.2047(6) -0.0115(3) 0.187 Uiso 1 calc R .
H10B H 0.8030(6) 0.1650(6) -0.0029(3) 0.187 Uiso 1 calc R .
C101 C 0.8551(8) 0.1721(8) 0.0140(4) 0.236(12) Uiso 1 d D .
H10C H 0.8413(8) 0.1552(8) 0.0278(4) 0.283 Uiso 1 calc R .
H10D H 0.8817(8) 0.1947(8) 0.0188(4) 0.283 Uiso 1 calc R .
C102 C 0.8597(12) 0.1447(11) -0.0076(6) 0.428(25) Uiso 1 d D .
H10E H 0.8584(116) 0.1204(59) -0.0010(10) 0.513 Uiso 1 calc R .
H10F H 0.8857(51) 0.1608(41) -0.0155(44) 0.513 Uiso 1 calc R .
H10G H 0.8379(67) 0.1368(98) -0.0190(36) 0.513 Uiso 1 calc R .
C200 C 0.7931(5) 0.1742(5) 0.1837(3) 0.123(6) Uiso 1 d D .
H20A H 0.8217(5) 0.1825(5) 0.1866(3) 0.147 Uiso 1 calc R .
H20B H 0.7781(5) 0.1448(5) 0.1804(3) 0.147 Uiso 1 calc R .
C201 C 0.7733(7) 0.1848(7) 0.2068(3) 0.202(10) Uiso 1 d D .
H20C H 0.7902(7) 0.2132(7) 0.2118(3) 0.243 Uiso 1 calc R .
H20D H 0.7456(7) 0.1793(7) 0.2035(3) 0.243 Uiso 1 calc R .
C202 C 0.7733(14) 0.1549(12) 0.2257(5) 0.500 Uiso 1 d D .
H20E H 0.8000(49) 0.1668(71) 0.2329(66) 0.600 Uiso 1 calc R .
H20F H 0.7668(158) 0.1294(58) 0.2182(17) 0.600 Uiso 1 calc R .
H20G H 0.7531(114) 0.1500(127) 0.2377(50) 0.600 Uiso 1 calc R .
C300 C 0.6498(4) -0.0173(4) 0.1474(3) 0.116(5) Uiso 1 d D .
H30A H 0.6525(4) -0.0228(4) 0.1307(3) 0.139 Uiso 1 calc R .
H30B H 0.6737(4) -0.0148(4) 0.1556(3) 0.139 Uiso 1 calc R .
C301 C 0.6124(5) -0.0548(5) 0.1572(3) 0.156(7) Uiso 1 d D .
H30C H 0.5892(5) -0.0621(5) 0.1467(3) 0.188 Uiso 1 calc R .
H30D H 0.6175(5) -0.0777(5) 0.1575(3) 0.188 Uiso 1 calc R .
C302 C 0.6018(7) -0.0483(7) 0.1813(4) 0.234(11) Uiso 1 d D .
H30E H 0.5984(7) -0.0243(7) 0.1815(4) 0.281 Uiso 1 calc R .
H30F H 0.6240(7) -0.0432(7) 0.1922(4) 0.281 Uiso 1 calc R .
C303 C 0.5596(11) -0.0883(11) 0.1901(7) 0.224(21) Uiso 1 d D .
H30G H 0.5538(11) -0.0853(11) 0.2066(7) 0.269 Uiso 1 calc R .
H30H H 0.5366(11) -0.0921(11) 0.1803(7) 0.269 Uiso 1 calc R .
C304 C 0.5665(12) -0.1241(9) 0.1874(8) 0.458(28) Uiso 1 d D .
H30I H 0.5426(57) -0.1468(48) 0.1803(76) 0.549 Uiso 1 calc R .
H30J H 0.5713(141) -0.1321(90) 0.2028(12) 0.549 Uiso 1 calc R .
H30K H 0.5900(86) -0.1164(45) 0.1774(67) 0.549 Uiso 1 calc R .
C400 C 0.7770(5) 0.0494(5) 0.0931(3) 0.128(6) Uiso 1 d D .
H40A H 0.7881(5) 0.0476(5) 0.1084(3) 0.154 Uiso 1 calc R .
H40B H 0.7489(5) 0.0266(5) 0.0920(3) 0.154 Uiso 1 calc R .
C401 C 0.8024(6) 0.0466(6) 0.0734(4) 0.182(8) Uiso 1 d D .
H40C H 0.7900(6) 0.0464(6) 0.0582(4) 0.218 Uiso 1 calc R .
H40D H 0.8026(6) 0.0209(6) 0.0748(4) 0.218 Uiso 1 calc R .
C402 C 0.8468(9) 0.0828(12) 0.0740(8) 0.508(32) Uiso 1 d D .
H40E H 0.8591(9) 0.0843(12) 0.0895(8) 0.610 Uiso 1 calc R .
H40F H 0.8472(9) 0.1085(12) 0.0712(8) 0.610 Uiso 1 calc R .
C403 C 0.8723(10) 0.0750(13) 0.0533(8) 0.500 Uiso 1 d D .
H40G H 0.8597(10) 0.0725(13) 0.0378(8) 0.600 Uiso 1 calc R .
H40H H 0.8733(10) 0.0501(13) 0.0565(8) 0.600 Uiso 1 calc R .
C404 C 0.9175(10) 0.1143(13) 0.0539(8) 0.500 Uiso 1 d D .
H40I H 0.9314(57) 0.1137(83) 0.0681(46) 0.600 Uiso 1 calc R .
H40J H 0.9157(10) 0.1389(13) 0.0538(93) 0.600 Uiso 1 calc R .
H40K H 0.9327(53) 0.1141(84) 0.0402(48) 0.600 Uiso 1 calc R .
O900 O 0.6624(20) 0.9333(16) 0.0722(8) 0.323(26) Uiso 0.50 d P 1
C912 C 0.6667 0.1875(12) 0.0833 0.323(24) Uiso 1 d S 2
H91A H 0.6876(106) 0.1936(139) 0.0951(49) 0.387 Uiso 0.50 calc PR 2
H91B H 0.6401(59) 0.1729(69) 0.0907(64) 0.387 Uiso 0.50 calc PR 2
H91C H 0.6705(166) 0.2127(73) 0.0766(15) 0.387 Uiso 0.50 calc PR 2
C911 C 0.6701(13) 0.1569(13) 0.0605(8) 0.169(16) Uiso 0.50 d P 2
H91D H 0.6461(13) 0.1451(13) 0.0503(8) 0.203 Uiso 0.50 calc PR 2
H91E H 0.6947(13) 0.1723(13) 0.0509(8) 0.203 Uiso 0.50 calc PR 2
O910 O 0.6719(11) 0.1286(8) 0.0734(4) 0.154(12) Uiso 0.50 d P 2
H910 H 0.6938(59) 0.1390(34) 0.0806(68) 0.185 Uiso 0.50 calc PR 2
O920 O 0.8080(20) 0.2898(20) -0.0438(12) 0.405(31) Uiso 0.50 d P 3
H920 H 0.7887(186) 0.2695(86) -0.0377(51) 0.486 Uiso 0.50 calc PR 3
C921 C 0.8286(14) 0.3294(14) -0.0236(8) 0.192(18) Uiso 0.50 d P 3
H92A H 0.8148(14) 0.3208(14) -0.0083(8) 0.230 Uiso 0.50 calc PR 3
H92B H 0.8578(14) 0.3398(14) -0.0213(8) 0.230 Uiso 0.50 calc PR 3
C922 C 0.8220(18) 0.3578(18) -0.0337(11) 0.285(29) Uiso 0.50 d P 3
H92C H 0.8013(103) 0.3451(32) -0.0458(58) 0.342 Uiso 0.50 calc PR 3
H92D H 0.8471(38) 0.3788(77) -0.0407(73) 0.342 Uiso 0.50 calc PR 3
H92E H 0.8128(140) 0.3698(103) -0.0218(18) 0.342 Uiso 0.50 calc PR 3
O930 O 0.6487(14) 0.8964(14) 0.0652(8) 0.280(19) Uiso 0.50 d P 4
O931 O 0.7085(18) 0.4596(17) 0.0950(10) 0.365(26) Uiso 0.50 d P 4
O932 O 0.6667 0.4593(12) 0.0833 0.404(23) Uiso 1 d S 4
O933 O 1.0927(19) 0.3270(21) 0.1023(10) 0.446(36) Uiso 0.50 d P 4
O934 O 0.6629(13) 0.3970(11) 0.0959(6) 0.252(17) Uiso 0.50 d P 4
O935 O 0.6612(19) 0.2150(18) -0.0131(13) 0.389(29) Uiso 0.50 d P 4
O936 O 0.7054(19) 0.2535(19) 0.0098(11) 0.410(30) Uiso 0.50 d P 4
O937 O 0.6406(15) 0.2247(14) 0.0106(10) 0.326(22) Uiso 0.50 d P 4

loop_
_atom_type_symbol
_atom_type_description
_atom_type_scat_dispersion_real
_atom_type_scat_dispersion_imag
_atom_type_scat_source
C C 0.0033 0.0016 'International Tables Vol C Tables 4.2.6.8 and 6.1.1.4'
H H 0.0000 0.0000 'International Tables Vol C Tables 4.2.6.8 and 6.1.1.4'
N N 0.0061 0.0033 'International Tables Vol C Tables 4.2.6.8 and 6.1.1.4'
O O 0.0106 0.0060 'International Tables Vol C Tables 4.2.6.8 and 6.1.1.4'
Cd Cd -0.8075 1.2024 'International Tables Vol C Tables 4.2.6.8 and 6.1.1.4'
S S 0.1246 0.1234 'International Tables Vol C Tables 4.2.6.8 and 6.1.1.4'

loop_
_geom_angle_atom_site_label_1
_geom_angle_atom_site_label_2
_geom_angle_atom_site_label_3
_geom_angle
_geom_angle_site_symmetry_1
_geom_angle_site_symmetry_3
N51 Cd1 S44 95.7(4) . 36
N51 Cd1 S2 102.3(4) . .
S44 Cd1 S2 112.9(2) 36 .
N51 Cd1 S45 98.0(5) . 36
S44 Cd1 S45 69.5(2) 36 36
S2 Cd1 S45 159.2(2) . 36
N51 Cd1 S1 109.4(5) . .
S44 Cd1 S1 154.1(2) 36 .
S2 Cd1 S1 68.57(15) . .
S45 Cd1 S1 100.05(15) 36 .
C52 N51 C56 124.5(22) . .
C52 N51 Cd1 116.4(19) . .
C56 N51 Cd1 119.1(16) . .
N51 C52 C53 116.1(26) . .
C54 C53 C52 118.5(33) . .
C55 C54 C53 108.8(32) . .
C54 C55 C56 132.8(30) . .
N51 C56 C55 114.7(22) . .
C3 S1 Cd1 85.0(6) . .
C3 S2 Cd1 85.6(6) . .
N4 C3 S2 119.5(13) . .
N4 C3 S1 120.2(13) . .
S2 C3 S1 120.3(10) . .
C3 N4 C100 122.6(14) . .
C3 N4 C5 120.1(13) . .
C100 N4 C5 114.2(13) . .
C11 C5 N4 111.9(12) . .
C16 C11 C12 117.4(14) . .
C16 C11 C5 123.2(13) . .
C12 C11 C5 119.2(13) . .
O31 C12 C13 123.0(14) 35_655 .
O31 C12 C11 119.4(14) 35_655 .
C13 C12 C11 117.4(15) . .
C14 C13 C12 122.0(14) . .
C14 C13 C28 121.2(13) . 35_655
C12 C13 C28 116.7(13) . 35_655
C13 C14 C15 123.7(14) . .
C16 C15 C27 124.2(15) . .
C16 C15 C14 110.3(14) . .
C27 C15 C14 125.5(14) . .
C15 C16 C11 129.2(15) . .
C15 C16 O17 116.9(13) . .
C11 C16 O17 113.9(13) . .
C18 O17 C16 116.1(11) . .
O19 C18 O17 111.3(12) . .
C21 O19 C18 117.9(11) . .
C22 C21 O19 126.1(13) . .
C22 C21 C26 115.7(13) . .
O19 C21 C26 118.1(12) . .
C21 C22 C23 124.3(14) . .
C21 C22 C41 113.1(13) . .
C23 C22 C41 122.4(13) . .
C22 C23 O29 120.6(13) . .
C22 C23 C24 119.6(14) . .
O29 C23 C24 119.8(13) . .
C25 C24 C23 118.0(13) . .
C25 C24 C28 123.8(13) . .
C23 C24 C28 118.1(13) . .
C26 C25 C24 126.6(14) . .
C25 C26 C21 115.7(13) . .
C25 C26 C27 130.9(14) . .
C21 C26 C27 113.3(12) . .
C15 C27 C26 110.2(13) . .
C15 C27 C400 115.4(14) . .
C26 C27 C400 105.1(12) . .
C300 C28 C24 115.7(11) . .
C300 C28 C13 110.6(11) . 35_655
C24 C28 C13 106.8(11) . 35_655
C23 O29 C30 117.9(12) . .
O29 C30 O31 111.7(12) . .
C12 O31 C30 112.4(12) 35_655 .
C43 S45 Cd1 85.4(5) . 36
C43 S44 Cd1 85.5(5) . 36
N42 C43 S45 123.2(11) . .
N42 C43 S44 117.6(11) . .
S45 C43 S44 119.2(9) . .
C43 N42 C200 125.4(13) . .
C43 N42 C41 116.5(12) . .
C200 N42 C41 118.0(11) . .
C22 C41 N42 112.1(11) . .
N4 C100 C101 105.4(14) . .
C100 C101 C102 102.2(17) . .
N42 C200 C201 106.4(12) . .
C202 C201 C200 101.6(17) . .
C301 C300 C28 119.3(13) . .
C302 C301 C300 112.7(15) . .
C301 C302 C303 110.1(19) . .
C304 C303 C302 105.9(21) . .
C401 C400 C27 110.0(14) . .
C400 C401 C402 111.6(17) . .
C401 C402 C403 107.6(23) . .
C402 C403 C404 105.6(22) . .
O910 C911 C912 100.3(32) . .
C922 C921 O920 103.0(49) . .

loop_
_geom_bond_atom_site_label_1
_geom_bond_atom_site_label_2
_geom_bond_distance
_geom_bond_site_symmetry_2
Cd1 N51 2.32(2) .
Cd1 S44 2.603(5) 36
Cd1 S2 2.615(5) .
Cd1 S45 2.637(5) 36
Cd1 S1 2.641(5) .
N51 C52 1.30(2) .
N51 C56 1.37(2) .
C52 C53 1.65(4) .
C53 C54 1.43(4) .
C54 C55 1.36(3) .
C55 C56 1.44(3) .
S1 C3 1.70(2) .
S2 C3 1.71(2) .
C3 N4 1.31(2) .
N4 C100 1.53(2) .
N4 C5 1.52(2) .
C5 C11 1.54(2) .
C11 C16 1.36(2) .
C11 C12 1.45(2) .
C12 O31 1.37(2) 35_655
C12 C13 1.38(2) .
C13 C14 1.34(2) .
C13 C28 1.59(2) 35_655
C14 C15 1.49(2) .
C15 C16 1.36(2) .
C15 C27 1.44(2) .
C16 O17 1.460(15) .
O17 C18 1.44(2) .
C18 O19 1.409(15) .
O19 C21 1.400(14) .
C21 C22 1.36(2) .
C21 C26 1.53(2) .
C22 C23 1.36(2) .
C22 C41 1.53(2) .
C23 O29 1.356(14) .
C23 C24 1.40(2) .
C24 C25 1.33(2) .
C24 C28 1.52(2) .
C25 C26 1.34(2) .
C26 C27 1.58(2) .
C27 C400 1.59(2) .
C28 C300 1.54(2) .
C28 C13 1.59(2) 35_655
O29 C30 1.39(2) .
C30 O31 1.47(2) .
O31 C12 1.374(15) 35_655
S45 C43 1.705(15) .
S44 C43 1.759(15) .
S44 Cd1 2.603(5) 36
C43 N42 1.36(2) .
N42 C200 1.50(2) .
N42 C41 1.52(2) .
C100 C101 1.51(2) .
C101 C102 1.66(2) .
C200 C201 1.64(2) .
C201 C202 1.54(2) .
C300 C301 1.51(2) .
C301 C302 1.46(2) .
C302 C303 1.62(2) .
C303 C304 1.50(3) .
C400 C401 1.50(2) .
C401 C402 1.54(2) .
C402 C403 1.62(3) .
C403 C404 1.60(3) .
C912 C911 1.77(4) .
C911 O910 1.31(4) .
O920 C921 1.72(6) .
C921 C922 1.33(6) .
